data_7118761
loop_
_publ_author_name
'Lusi, Matteo'
'Fechine, Pierre B. A.'
'Chen, Kai-Jie'
'Perry, John J.'
'Zaworotko, Michael J.'

_publ_section_title
;
 A rare cationic building block that generates a new type of polyhedral
 network with &quot;cross-linked&quot; pto topology.
;
_journal_issue 22
_journal_name_full 'Chemical communications (Cambridge, England)'
_journal_page_first 4160
_journal_page_last 4162
_journal_paper_doi 10.1039/c5cc10203k
_journal_volume 52
_journal_year 2016
_chemical_formula_sum 'C160 H112 Cu6 F18 N32 Ti3'
_chemical_formula_weight 3349.75
_chemical_name_systematic
;
 ?
;
_chemical_properties_physical 'Air-sensitive, Moisture-sensitive'
_space_group_crystal_system cubic
_space_group_IT_number 200
_space_group_name_Hall '-P 2 2 3'
_space_group_name_H-M_alt 'P m -3'
_symmetry_space_group_name_Hall '-P 2 2 3'
_symmetry_space_group_name_H-M 'P m -3'
_atom_sites_solution_hydrogens geom
_audit_creation_method SHELXL-2014
_audit_update_record
;
2015-12-10 deposited with the CCDC.
2016-02-16 downloaded from the CCDC.
;
_cell_angle_alpha 90
_cell_angle_beta 90
_cell_angle_gamma 90
_cell_formula_units_Z 1
_cell_length_a 21.2174(8)
_cell_length_b 21.2174(8)
_cell_length_c 21.2174(8)
_cell_measurement_temperature 100(2)
_cell_volume 9551.6(6)
_computing_structure_refinement 'SHELXL-2014 (Sheldrick, 2014)'
_diffrn_ambient_temperature 100(2)
_diffrn_measured_fraction_theta_full 0.571
_diffrn_measured_fraction_theta_max 0.965
_diffrn_measurement_device_type 'Bruker D8 Quest'
_diffrn_radiation_type CuK\a
_diffrn_radiation_wavelength 1.54178
_diffrn_reflns_av_R_equivalents 0.0968
_diffrn_reflns_av_unetI/netI 0.1189
_diffrn_reflns_Laue_measured_fraction_full 0.571
_diffrn_reflns_Laue_measured_fraction_max 0.965
_diffrn_reflns_limit_h_max 18
_diffrn_reflns_limit_h_min -21
_diffrn_reflns_limit_k_max 8
_diffrn_reflns_limit_k_min -21
_diffrn_reflns_limit_l_max 16
_diffrn_reflns_limit_l_min -18
_diffrn_reflns_number 13544
_diffrn_reflns_point_group_measured_fraction_full 0.571
_diffrn_reflns_point_group_measured_fraction_max 0.965
_diffrn_reflns_theta_full 67.679
_diffrn_reflns_theta_max 50.420
_diffrn_reflns_theta_min 2.945
_exptl_absorpt_coefficient_mu 1.146
_exptl_absorpt_correction_T_max 0.7400
_exptl_absorpt_correction_T_min 0.5914
_exptl_absorpt_correction_type multi-scan
_exptl_absorpt_process_details sadabs
_exptl_crystal_colour purple
_exptl_crystal_density_diffrn 0.582
_exptl_crystal_description needle
_exptl_crystal_F_000 1698
_exptl_crystal_size_max 0.100
_exptl_crystal_size_mid 0.020
_exptl_crystal_size_min 0.010
_refine_diff_density_max 0.813
_refine_diff_density_min -0.621
_refine_diff_density_rms 0.119
_refine_ls_extinction_method none
_refine_ls_goodness_of_fit_ref 1.490
_refine_ls_hydrogen_treatment constr
_refine_ls_matrix_type full
_refine_ls_number_parameters 78
_refine_ls_number_reflns 1796
_refine_ls_number_restraints 28
_refine_ls_restrained_S_all 1.484
_refine_ls_R_factor_all 0.2601
_refine_ls_R_factor_gt 0.1732
_refine_ls_shift/su_max 0.000
_refine_ls_shift/su_mean 0.000
_refine_ls_structure_factor_coef Fsqd
_refine_ls_weighting_details 'w=1/[\s^2^(Fo^2^)+(0.2000P)^2^] where P=(Fo^2^+2Fc^2^)/3'
_refine_ls_weighting_scheme calc
_refine_ls_wR_factor_gt 0.4334
_refine_ls_wR_factor_ref 0.4642
_reflns_Friedel_coverage 0.000
_reflns_number_gt 892
_reflns_number_total 1796
_reflns_threshold_expression 'I > 2\s(I)'
_cod_data_source_file c5cc10203k2.cif
_cod_data_source_block added_by_encifer
_cod_depositor_comments 'Adding full bibliography for 7118758--7118762.cif.'
_cod_original_cell_volume 9551.6(11)
_cod_database_code 7118761
_shelx_space_group_comment
;
The symmetry employed for this shelxl refinement is uniquely defined
by the following loop, which should always be used as a source of
symmetry information in preference to the above space-group names.
They are only intended as comments.
;
_shelx_estimated_absorpt_t_min 0.894
_shelx_estimated_absorpt_t_max 0.989
_shelxl_version_number 2014-3

loop_
_space_group_symop_operation_xyz
'x, y, z'
'z, x, y'
'y, z, x'
'-y, -z, x'
'z, -x, -y'
'-y, z, -x'
'-z, -x, y'
'-z, x, -y'
'y, -z, -x'
'-x, -y, z'
'x, -y, -z'
'-x, y, -z'
'-x, -y, -z'
'-z, -x, -y'
'-y, -z, -x'
'y, z, -x'
'-z, x, y'
'y, -z, x'
'z, x, -y'
'z, -x, y'
'-y, z, x'
'x, y, -z'
'-x, y, z'
'x, -y, z'

loop_
_atom_site_label
_atom_site_type_symbol
_atom_site_fract_x
_atom_site_fract_y
_atom_site_fract_z
_atom_site_U_iso_or_equiv
_atom_site_adp_type
_atom_site_occupancy
_atom_site_site_symmetry_order
_atom_site_calc_flag
_atom_site_refinement_flags_posn
_atom_site_refinement_flags_adp
_atom_site_refinement_flags_occupancy
_atom_site_disorder_group
Cu1 Cu 0.5000 0.68697(19) 0.0000 0.085(2) Uani 1 4 d S TU P .
Ti1 Ti 0.5000 0.5000 0.0000 0.069(2) Uani 1 8 d S TU P .
F1 F 0.5000 0.5876(7) 0.0000 0.105(5) Uani 1 4 d S TU P .
F2 F 0.5395(8) 0.5000 0.0661(6) 0.204(10) Uani 1 2 d S TU P .
N1 N 0.5646(3) 0.6934(4) 0.0680(3) 0.075(3) Uani 1 1 d G U . .
C2 C 0.5822(4) 0.7542(4) 0.0852(4) 0.114(6) Uani 1 1 d G U . .
H2 H 0.5644 0.7894 0.0641 0.137 Uiso 1 1 calc R U . .
C3 C 0.6258(4) 0.7633(4) 0.1332(4) 0.106(5) Uani 1 1 d G U . .
H3 H 0.6378 0.8048 0.1449 0.127 Uiso 1 1 calc R U . .
C4 C 0.6519(3) 0.7117(5) 0.1640(3) 0.072(4) Uani 1 1 d G U . .
C5 C 0.6343(4) 0.6510(4) 0.1468(4) 0.099(5) Uani 1 1 d G U . .
H5 H 0.6521 0.6157 0.1679 0.119 Uiso 1 1 calc R U . .
C6 C 0.5907(4) 0.6418(3) 0.0988(4) 0.098(5) Uani 1 1 d G U . .
H6 H 0.5787 0.6003 0.0870 0.117 Uiso 1 1 calc R U . .
C7 C 0.6940(6) 0.7240(8) 0.2167(7) 0.093(5) Uani 1 1 d . U . .
C8 C 0.7389(6) 0.6823(6) 0.2306(7) 0.108(6) Uani 0.6667 1 d . U P 1
H8 H 0.7402 0.6434 0.2083 0.130 Uiso 0.6667 1 calc R U P 1
N8 N 0.7389(6) 0.6823(6) 0.2306(7) 0.108(6) Uani 0.3333 1 d . U P 2

loop_
_atom_site_aniso_label
_atom_site_aniso_U_11
_atom_site_aniso_U_22
_atom_site_aniso_U_33
_atom_site_aniso_U_23
_atom_site_aniso_U_13
_atom_site_aniso_U_12
Cu1 0.074(3) 0.117(4) 0.064(3) 0.000 0.000 0.000
Ti1 0.033(4) 0.108(5) 0.065(5) 0.000 0.000 0.000
F1 0.138(13) 0.108(6) 0.069(10) 0.000 0.000 0.000
F2 0.37(3) 0.118(9) 0.120(9) 0.000 -0.140(12) 0.000
N1 0.052(6) 0.105(8) 0.068(7) -0.004(6) 0.020(5) 0.023(6)
C2 0.120(13) 0.110(9) 0.114(13) 0.000(9) -0.072(9) 0.040(10)
C3 0.087(11) 0.116(9) 0.113(12) 0.019(8) -0.053(8) 0.018(8)
C4 0.056(9) 0.097(9) 0.063(9) 0.018(7) -0.016(6) 0.011(7)
C5 0.091(12) 0.100(9) 0.106(12) -0.020(9) -0.039(8) 0.028(9)
C6 0.068(10) 0.111(9) 0.115(12) -0.064(8) -0.029(7) 0.083(8)
C7 0.043(10) 0.112(12) 0.123(13) 0.021(10) -0.044(8) 0.013(7)
C8 0.081(10) 0.097(12) 0.148(12) -0.082(10) -0.084(9) 0.049(7)
N8 0.081(10) 0.097(12) 0.148(12) -0.082(10) -0.084(9) 0.049(7)

loop_
_atom_type_symbol
_atom_type_description
_atom_type_scat_dispersion_real
_atom_type_scat_dispersion_imag
_atom_type_scat_source
C C 0.0181 0.0091 'International Tables Vol C Tables 4.2.6.8 and 6.1.1.4'
H H 0.0000 0.0000 'International Tables Vol C Tables 4.2.6.8 and 6.1.1.4'
N N 0.0311 0.0180 'International Tables Vol C Tables 4.2.6.8 and 6.1.1.4'
F F 0.0727 0.0534 'International Tables Vol C Tables 4.2.6.8 and 6.1.1.4'
Ti Ti 0.2191 1.8069 'International Tables Vol C Tables 4.2.6.8 and 6.1.1.4'
Cu Cu -1.9646 0.5888 'International Tables Vol C Tables 4.2.6.8 and 6.1.1.4'

loop_
_geom_angle_atom_site_label_1
_geom_angle_atom_site_label_2
_geom_angle_atom_site_label_3
_geom_angle
_geom_angle_site_symmetry_1
_geom_angle_site_symmetry_3
N1 Cu1 N1 92.6(4) 12_655 23_655
N1 Cu1 N1 86.9(4) 12_655 22
N1 Cu1 N1 172.1(6) 23_655 22
N1 Cu1 N1 172.1(6) 12_655 .
N1 Cu1 N1 86.9(4) 23_655 .
N1 Cu1 N1 92.6(4) 22 .
N1 Cu1 F1 93.9(3) 12_655 .
N1 Cu1 F1 93.9(3) 23_655 .
N1 Cu1 F1 93.9(3) 22 .
N1 Cu1 F1 93.9(3) . .
F2 Ti1 F2 180.0 . 13_665
F2 Ti1 F2 118.2(12) . 22
F2 Ti1 F2 61.8(12) 13_665 22
F2 Ti1 F2 61.8(12) . 10_665
F2 Ti1 F2 118.2(12) 13_665 10_665
F2 Ti1 F2 180.0(10) 22 10_665
F2 Ti1 F1 90.0 . 13_665
F2 Ti1 F1 90.0 13_665 13_665
F2 Ti1 F1 90.0 22 13_665
F2 Ti1 F1 90.0 10_665 13_665
F2 Ti1 F1 90.0 . .
F2 Ti1 F1 90.0 13_665 .
F2 Ti1 F1 90.0 22 .
F2 Ti1 F1 90.0 10_665 .
F1 Ti1 F1 180.0 13_665 .
Ti1 F1 Cu1 180.0 . .
Ti1 F2 F2 59.1(6) . 10_665
C2 N1 C6 120.0 . .
C2 N1 Cu1 115.9(5) . .
C6 N1 Cu1 124.0(5) . .
C3 C2 N1 120.0 . .
C2 C3 C4 120.0 . .
C3 C4 C5 120.0 . .
C3 C4 C7 117.7(9) . .
C5 C4 C7 122.1(9) . .
C6 C5 C4 120.0 . .
C5 C6 N1 120.0 . .
C8 C7 C8 116.4(14) . 9_566
C8 C7 C4 119.4(16) . .
N8 C7 C4 122.8(13) 9_566 .
C8 C7 C4 122.8(13) 9_566 .
C7 C8 C7 121.7(14) . 8_656

loop_
_geom_bond_atom_site_label_1
_geom_bond_atom_site_label_2
_geom_bond_distance
_geom_bond_site_symmetry_2
Cu1 N1 1.995(6) 12_655
Cu1 N1 1.995(6) 23_655
Cu1 N1 1.995(6) 22
Cu1 N1 1.995(6) .
Cu1 F1 2.109(15) .
Ti1 F2 1.633(12) .
Ti1 F2 1.633(12) 13_665
Ti1 F2 1.633(12) 22
Ti1 F2 1.633(12) 10_665
Ti1 F1 1.858(14) 13_665
Ti1 F1 1.858(14) .
F2 F2 1.68(3) 10_665
N1 C2 1.3900 .
N1 C6 1.3900 .
C2 C3 1.3900 .
C3 C4 1.3900 .
C4 C5 1.3900 .
C4 C7 1.455(14) .
C5 C6 1.3900 .
C7 C8 1.333(13) .
C7 N8 1.371(15) 9_566
C7 C8 1.371(15) 9_566
C8 C7 1.371(15) 8_656
